data_7036804
loop_
_publ_author_name
'Huang, Tao'
'Wu, Xinyuan'
'Song, Xiao'
'Xu, Hao'
'Smirnova, Tatyana I.'
'Weare, Walter W.'
'Sommer, Roger D.'

_publ_section_title
;
 Ferromagnetic coupling in d(1)-d(3) linear oxido-bridged heterometallic
 complexes: ground-state models of metal-to-metal charge transfer excited
 states.
;
_journal_issue 43
_journal_name_full 'Dalton transactions (Cambridge, England : 2003)'
_journal_page_first 18937
_journal_page_last 18944
_journal_paper_doi 10.1039/c5dt02719e
_journal_volume 44
_journal_year 2015
_chemical_formula_moiety 'C26 H30 N4 O V, C H2 Cl2'
_chemical_formula_sum 'C27 H32 Cl2 N4 O V'
_chemical_formula_weight 550.40
_chemical_name_systematic
;
 ?
;
_space_group_crystal_system triclinic
_space_group_IT_number 2
_space_group_name_Hall '-P 1'
_space_group_name_H-M_alt 'P -1'
_symmetry_space_group_name_Hall '-P 1'
_symmetry_space_group_name_H-M 'P -1'
_atom_sites_solution_hydrogens geom
_atom_sites_solution_primary direct
_audit_creation_date 2014-11-17
_audit_creation_method
;
Olex2 1.2
(compiled 2014.09.19 svn.r3010 for OlexSys, GUI svn.r4874)
;
_audit_update_record
;
2015-02-12 deposited with the CCDC.
2015-10-07 downloaded from the CCDC.
;
_cell_angle_alpha 79.362(4)
_cell_angle_beta 78.253(4)
_cell_angle_gamma 79.424(4)
_cell_formula_units_Z 2
_cell_length_a 8.5779(7)
_cell_length_b 12.0788(10)
_cell_length_c 12.8219(11)
_cell_measurement_reflns_used 9734
_cell_measurement_temperature 110.0
_cell_measurement_theta_max 39.199
_cell_measurement_theta_min 2.454
_cell_volume 1263.52(18)
_computing_cell_refinement 'SAINT v7.68A (Bruker, 2009)'
_computing_data_reduction 'SAINT v7.68A (Bruker, 2009)'
_computing_molecular_graphics 'Olex2 (Dolomanov et al., 2009)'
_computing_publication_material 'Olex2 (Dolomanov et al., 2009)'
_computing_structure_refinement 'ShelXL (Sheldrick, 2008)'
_computing_structure_solution 'ShelXS (Sheldrick, 2008)'
_diffrn_ambient_temperature 110.0
_diffrn_measured_fraction_theta_full 1.000
_diffrn_measured_fraction_theta_max 1.000
_diffrn_measurement_device_type 'Bruker APEX-II CCD'
_diffrn_measurement_method '\f and \w scans'
_diffrn_radiation_monochromator graphite
_diffrn_radiation_type MoK\a
_diffrn_radiation_wavelength 0.71073
_diffrn_reflns_av_R_equivalents 0.0205
_diffrn_reflns_av_unetI/netI 0.0147
_diffrn_reflns_laue_measured_fraction_full 1.000
_diffrn_reflns_laue_measured_fraction_max 1.000
_diffrn_reflns_limit_h_max 12
_diffrn_reflns_limit_h_min -12
_diffrn_reflns_limit_k_max 17
_diffrn_reflns_limit_k_min -18
_diffrn_reflns_limit_l_max 17
_diffrn_reflns_limit_l_min -19
_diffrn_reflns_number 43863
_diffrn_reflns_point_group_measured_fraction_full 1.000
_diffrn_reflns_point_group_measured_fraction_max 1.000
_diffrn_reflns_theta_full 25.242
_diffrn_reflns_theta_max 32.577
_diffrn_reflns_theta_min 1.735
_diffrn_standards_number 0
_exptl_absorpt_coefficient_mu 0.633
_exptl_absorpt_correction_T_max 0.7477
_exptl_absorpt_correction_T_min 0.6482
_exptl_absorpt_correction_type multi-scan
_exptl_absorpt_process_details
;
SADABS-2008/1 (Bruker,2008) was used for absorption correction.
wR2(int) was 0.0447 before and 0.0352 after correction.
The Ratio of minimum to maximum transmission is 0.8669.
The \l/2 correction factor is 0.0015.
;
_exptl_crystal_colour green
_exptl_crystal_colour_primary green
_exptl_crystal_density_diffrn 1.447
_exptl_crystal_description Block
_exptl_crystal_F_000 574
_exptl_crystal_size_max 0.575
_exptl_crystal_size_mid 0.32
_exptl_crystal_size_min 0.212
_refine_diff_density_max 0.583
_refine_diff_density_min -0.813
_refine_diff_density_rms 0.072
_refine_ls_extinction_method none
_refine_ls_goodness_of_fit_ref 1.057
_refine_ls_hydrogen_treatment constr
_refine_ls_matrix_type full
_refine_ls_number_parameters 343
_refine_ls_number_reflns 9191
_refine_ls_number_restraints 0
_refine_ls_restrained_S_all 1.057
_refine_ls_R_factor_all 0.0355
_refine_ls_R_factor_gt 0.0330
_refine_ls_shift/su_max 0.001
_refine_ls_shift/su_mean 0.000
_refine_ls_structure_factor_coef Fsqd
_refine_ls_weighting_details 'w=1/[\s^2^(Fo^2^)+(0.0517P)^2^+0.7508P] where P=(Fo^2^+2Fc^2^)/3'
_refine_ls_weighting_scheme calc
_refine_ls_wR_factor_gt 0.0959
_refine_ls_wR_factor_ref 0.0981
_reflns_Friedel_coverage 0.000
_reflns_number_gt 8578
_reflns_number_total 9191
_reflns_threshold_expression 'I > 2\s(I)'
_cod_data_source_file c5dt02719e2.cif
_cod_data_source_block rds209_0ma
_cod_depositor_comments 'Adding full bibliography for 7036804--7036807.cif.'
_cod_database_code 7036804
_shelxl_version_number 2014-3
_shelx_space_group_comment
;
The symmetry employed for this shelxl refinement is uniquely defined
by the following loop, which should always be used as a source of
symmetry information in preference to the above space-group names.
They are only intended as comments.
;
_shelx_estimated_absorpt_t_max 0.878
_shelx_estimated_absorpt_t_min 0.712
_olex2_refinement_description
;
1. Fixed Uiso
 At 1.2 times of:
  All C(H) groups, All C(H,H,H,H) groups
 At 1.5 times of:
  All C(H,H,H) groups
2. Others
 Sof(H1AC)=Sof(H1AD)=1-FVAR(1)
 Sof(H1AA)=Sof(H1AB)=FVAR(1)
 Fixed Sof: Cl1(0.55) Cl2(0.55) Cl1A(0.45) Cl2A(0.45)
3.a Secondary CH2 refined with riding coordinates:
 C1A(H1AA,H1AB), C1A(H1AC,H1AD)
3.b Aromatic/amide H refined with riding coordinates:
 C2(H2), C5(H5), C8(H8), C11(H11), C16(H16), C19(H19)
3.c Idealised Me refined as rotating group:
 C13(H13A,H13B,H13C), C20(H20A,H20B,H20C), C21(H21A,H21B,H21C), C22(H22A,H22B,
 H22C), C23(H23A,H23B,H23C), C24(H24A,H24B,H24C), C25(H25A,H25B,H25C), C27(H27A,
 H27B,H27C)
;
_olex2_submission_special_instructions 'No special instructions were received'

loop_
_space_group_symop_operation_xyz
'x, y, z'
'-x, -y, -z'

loop_
_atom_site_label
_atom_site_type_symbol
_atom_site_fract_x
_atom_site_fract_y
_atom_site_fract_z
_atom_site_U_iso_or_equiv
_atom_site_adp_type
_atom_site_occupancy
_atom_site_site_symmetry_order
_atom_site_calc_flag
_atom_site_refinement_flags_posn
_atom_site_refinement_flags_occupancy
_atom_site_disorder_assembly
_atom_site_disorder_group
V1 V 0.49764(2) 0.37668(2) 0.28518(2) 0.00941(5) Uani 1 1 d . . . .
O1 O 0.42088(9) 0.29724(7) 0.22730(6) 0.01508(14) Uani 1 1 d . . . .
N1 N 0.50805(10) 0.30339(7) 0.44025(7) 0.01157(14) Uani 1 1 d . . . .
N2 N 0.32450(10) 0.50072(7) 0.34083(7) 0.01193(14) Uani 1 1 d . . . .
N3 N 0.55113(10) 0.51253(7) 0.17297(7) 0.01143(14) Uani 1 1 d . . . .
N4 N 0.73620(10) 0.31943(7) 0.27720(7) 0.01114(14) Uani 1 1 d . . . .
C1 C 0.42619(12) 0.33925(8) 0.53103(8) 0.01263(16) Uani 1 1 d . . . .
C2 C 0.31013(12) 0.43725(9) 0.53100(8) 0.01399(17) Uani 1 1 d . . . .
H2 H 0.2553 0.4533 0.6000 0.017 Uiso 1 1 calc R . . .
C3 C 0.26378(11) 0.51480(8) 0.44314(8) 0.01255(16) Uani 1 1 d . . . .
C4 C 0.28060(12) 0.57768(8) 0.25022(8) 0.01218(16) Uani 1 1 d . . . .
C5 C 0.12776(12) 0.63980(9) 0.24306(9) 0.01501(17) Uani 1 1 d . . . .
H5 H 0.0429 0.6310 0.3030 0.018 Uiso 1 1 calc R . . .
C6 C 0.09657(13) 0.71429(9) 0.15032(9) 0.01586(18) Uani 1 1 d . . . .
C7 C 0.21662(13) 0.71843(9) 0.05835(8) 0.01506(17) Uani 1 1 d . . . .
C8 C 0.36583(12) 0.64959(9) 0.06180(8) 0.01415(17) Uani 1 1 d . . . .
H8 H 0.4438 0.6479 -0.0024 0.017 Uiso 1 1 calc R . . .
C9 C 0.40324(11) 0.58308(8) 0.15754(8) 0.01185(16) Uani 1 1 d . . . .
C10 C 0.69685(12) 0.53454(8) 0.12067(8) 0.01238(16) Uani 1 1 d . . . .
C11 C 0.83993(12) 0.46871(9) 0.14705(8) 0.01366(16) Uani 1 1 d . . . .
H11 H 0.9364 0.4950 0.1085 0.016 Uiso 1 1 calc R . . .
C12 C 0.86043(11) 0.36955(8) 0.22233(8) 0.01209(16) Uani 1 1 d . . . .
C13 C 1.03100(12) 0.32596(9) 0.24044(9) 0.01619(18) Uani 1 1 d . . . .
H13A H 1.0295 0.2886 0.3152 0.024 Uiso 1 1 calc GR . . .
H13B H 1.0919 0.3899 0.2263 0.024 Uiso 1 1 calc GR . . .
H13C H 1.0823 0.2710 0.1916 0.024 Uiso 1 1 calc GR . . .
C14 C 0.75128(12) 0.21357(8) 0.34643(8) 0.01148(15) Uani 1 1 d . . . .
C15 C 0.62622(11) 0.20485(8) 0.43635(8) 0.01174(15) Uani 1 1 d . . . .
C16 C 0.62101(12) 0.10073(9) 0.50485(9) 0.01450(17) Uani 1 1 d . . . .
H16 H 0.5351 0.0938 0.5644 0.017 Uiso 1 1 calc R . . .
C17 C 0.73912(13) 0.00704(9) 0.48763(9) 0.01567(18) Uani 1 1 d . . . .
C18 C 0.86211(13) 0.01512(9) 0.39710(9) 0.01542(17) Uani 1 1 d . . . .
C19 C 0.86538(12) 0.11790(8) 0.32660(8) 0.01406(17) Uani 1 1 d . . . .
H19 H 0.9466 0.1229 0.2640 0.017 Uiso 1 1 calc R . . .
C20 C 0.98891(15) -0.08613(9) 0.37609(11) 0.0215(2) Uani 1 1 d . . . .
H20A H 1.0464 -0.1098 0.4371 0.032 Uiso 1 1 calc GR . . .
H20B H 1.0652 -0.0654 0.3103 0.032 Uiso 1 1 calc GR . . .
H20C H 0.9376 -0.1491 0.3672 0.032 Uiso 1 1 calc GR . . .
C21 C 0.73484(15) -0.10083(10) 0.56800(11) 0.0225(2) Uani 1 1 d . . . .
H21A H 0.8254 -0.1123 0.6067 0.034 Uiso 1 1 calc GR . . .
H21B H 0.7430 -0.1657 0.5301 0.034 Uiso 1 1 calc GR . . .
H21C H 0.6333 -0.0947 0.6195 0.034 Uiso 1 1 calc GR . . .
C22 C 0.71906(13) 0.63543(10) 0.03329(9) 0.0194(2) Uani 1 1 d . . . .
H22A H 0.6955 0.6193 -0.0336 0.029 Uiso 1 1 calc GR . . .
H22B H 0.8305 0.6499 0.0214 0.029 Uiso 1 1 calc GR . . .
H22C H 0.6456 0.7027 0.0552 0.029 Uiso 1 1 calc GR . . .
C23 C 0.18683(15) 0.79636(10) -0.04384(9) 0.0203(2) Uani 1 1 d . . . .
H23A H 0.0915 0.7800 -0.0658 0.030 Uiso 1 1 calc GR . . .
H23B H 0.2807 0.7842 -0.1008 0.030 Uiso 1 1 calc GR . . .
H23C H 0.1689 0.8758 -0.0315 0.030 Uiso 1 1 calc GR . . .
C24 C -0.06377(14) 0.79030(11) 0.15117(10) 0.0233(2) Uani 1 1 d . . . .
H24A H -0.1418 0.7610 0.2124 0.035 Uiso 1 1 calc GR . . .
H24B H -0.1020 0.7916 0.0839 0.035 Uiso 1 1 calc GR . . .
H24C H -0.0518 0.8677 0.1578 0.035 Uiso 1 1 calc GR . . .
C25 C 0.14829(13) 0.61900(9) 0.47296(9) 0.01669(18) Uani 1 1 d . . . .
H25A H 0.1698 0.6848 0.4177 0.025 Uiso 1 1 calc GR . . .
H25B H 0.1626 0.6340 0.5427 0.025 Uiso 1 1 calc GR . . .
H25C H 0.0374 0.6059 0.4779 0.025 Uiso 1 1 calc GR . . .
C27 C 0.45829(14) 0.28008(10) 0.64060(9) 0.01825(19) Uani 1 1 d . . . .
H27A H 0.3939 0.2181 0.6657 0.027 Uiso 1 1 calc GR . . .
H27B H 0.4289 0.3349 0.6916 0.027 Uiso 1 1 calc GR . . .
H27C H 0.5729 0.2489 0.6357 0.027 Uiso 1 1 calc GR . . .
Cl1 Cl 0.24599(11) 0.05190(8) 0.10249(7) 0.02285(14) Uani 0.55 1 d . P A 1
Cl2 Cl 0.55422(14) -0.02896(9) 0.17543(9) 0.03004(17) Uani 0.55 1 d . P A 1
C1A C 0.43510(18) 0.08627(12) 0.11185(12) 0.0286(3) Uani 1 1 d . . . .
H1AA H 0.4931 0.1107 0.0385 0.034 Uiso 0.28(19) 1 calc R P A 1
H1AB H 0.4168 0.1509 0.1527 0.034 Uiso 0.28(19) 1 calc R P A 1
H1AC H 0.4125 0.1554 0.1468 0.034 Uiso 0.72(19) 1 calc R P A 2
H1AD H 0.4941 0.1055 0.0377 0.034 Uiso 0.72(19) 1 calc R P A 2
Cl1A Cl 0.2541(4) 0.0428(3) 0.1069(3) 0.1012(11) Uani 0.45 1 d . P A 2
Cl2A Cl 0.5545(5) -0.0227(3) 0.1846(3) 0.1145(14) Uani 0.45 1 d . P A 2

loop_
_atom_site_aniso_label
_atom_site_aniso_U_11
_atom_site_aniso_U_22
_atom_site_aniso_U_33
_atom_site_aniso_U_23
_atom_site_aniso_U_13
_atom_site_aniso_U_12
V1 0.00875(7) 0.00905(7) 0.01014(8) -0.00192(5) -0.00140(5) -0.00043(5)
O1 0.0151(3) 0.0142(3) 0.0173(3) -0.0043(3) -0.0047(3) -0.0019(2)
N1 0.0106(3) 0.0107(3) 0.0125(3) -0.0008(3) -0.0014(3) -0.0011(3)
N2 0.0108(3) 0.0116(3) 0.0124(3) -0.0017(3) -0.0011(3) -0.0002(3)
N3 0.0101(3) 0.0112(3) 0.0116(3) -0.0015(3) -0.0012(3) 0.0007(3)
N4 0.0104(3) 0.0104(3) 0.0114(3) -0.0012(3) -0.0011(3) 0.0002(3)
C1 0.0121(4) 0.0136(4) 0.0119(4) -0.0008(3) -0.0007(3) -0.0036(3)
C2 0.0132(4) 0.0152(4) 0.0122(4) -0.0027(3) 0.0008(3) -0.0015(3)
C3 0.0102(4) 0.0128(4) 0.0143(4) -0.0039(3) 0.0001(3) -0.0016(3)
C4 0.0111(4) 0.0120(4) 0.0131(4) -0.0029(3) -0.0021(3) 0.0002(3)
C5 0.0116(4) 0.0168(4) 0.0159(4) -0.0044(3) -0.0026(3) 0.0017(3)
C6 0.0137(4) 0.0169(4) 0.0172(4) -0.0054(3) -0.0057(3) 0.0032(3)
C7 0.0159(4) 0.0151(4) 0.0145(4) -0.0036(3) -0.0060(3) 0.0020(3)
C8 0.0147(4) 0.0143(4) 0.0127(4) -0.0023(3) -0.0035(3) 0.0012(3)
C9 0.0108(4) 0.0116(4) 0.0126(4) -0.0025(3) -0.0024(3) 0.0006(3)
C10 0.0119(4) 0.0121(4) 0.0118(4) -0.0010(3) -0.0007(3) -0.0009(3)
C11 0.0103(4) 0.0145(4) 0.0140(4) 0.0003(3) -0.0001(3) -0.0010(3)
C12 0.0100(4) 0.0130(4) 0.0122(4) -0.0025(3) -0.0008(3) 0.0003(3)
C13 0.0096(4) 0.0183(4) 0.0186(4) -0.0007(3) -0.0020(3) 0.0004(3)
C14 0.0118(4) 0.0100(4) 0.0127(4) -0.0015(3) -0.0035(3) -0.0005(3)
C15 0.0113(4) 0.0104(4) 0.0137(4) -0.0006(3) -0.0037(3) -0.0015(3)
C16 0.0137(4) 0.0127(4) 0.0171(4) 0.0018(3) -0.0051(3) -0.0033(3)
C17 0.0161(4) 0.0108(4) 0.0215(5) 0.0012(3) -0.0097(4) -0.0023(3)
C18 0.0167(4) 0.0107(4) 0.0205(5) -0.0034(3) -0.0089(3) 0.0010(3)
C19 0.0141(4) 0.0122(4) 0.0159(4) -0.0036(3) -0.0046(3) 0.0016(3)
C20 0.0237(5) 0.0128(4) 0.0288(6) -0.0061(4) -0.0114(4) 0.0055(4)
C21 0.0219(5) 0.0139(4) 0.0322(6) 0.0072(4) -0.0133(4) -0.0049(4)
C22 0.0161(4) 0.0184(5) 0.0196(5) 0.0063(4) -0.0020(4) -0.0030(4)
C23 0.0229(5) 0.0205(5) 0.0165(5) -0.0021(4) -0.0085(4) 0.0041(4)
C24 0.0171(5) 0.0286(6) 0.0224(5) -0.0071(4) -0.0077(4) 0.0090(4)
C25 0.0153(4) 0.0164(4) 0.0170(4) -0.0064(3) -0.0005(3) 0.0023(3)
C27 0.0213(5) 0.0201(5) 0.0115(4) 0.0005(3) -0.0019(3) -0.0023(4)
Cl1 0.0189(3) 0.0289(3) 0.0221(3) -0.0111(3) -0.0006(3) -0.0036(2)
Cl2 0.0328(4) 0.0267(4) 0.0198(3) 0.0072(3) -0.0053(3) 0.0133(3)
C1A 0.0339(7) 0.0222(5) 0.0282(6) -0.0030(5) -0.0067(5) 0.0002(5)
Cl1A 0.0814(19) 0.126(3) 0.105(2) -0.0507(19) 0.0104(16) -0.0354(17)
Cl2A 0.114(2) 0.109(2) 0.0691(18) 0.0271(15) 0.0120(15) 0.0446(18)

loop_
_atom_type_symbol
_atom_type_description
_atom_type_scat_dispersion_real
_atom_type_scat_dispersion_imag
_atom_type_scat_source
C C 0.0033 0.0016 'International Tables Vol C Tables 4.2.6.8 and 6.1.1.4'
H H 0.0000 0.0000 'International Tables Vol C Tables 4.2.6.8 and 6.1.1.4'
Cl Cl 0.1484 0.1585 'International Tables Vol C Tables 4.2.6.8 and 6.1.1.4'
N N 0.0061 0.0033 'International Tables Vol C Tables 4.2.6.8 and 6.1.1.4'
O O 0.0106 0.0060 'International Tables Vol C Tables 4.2.6.8 and 6.1.1.4'
V V 0.3005 0.5294 'International Tables Vol C Tables 4.2.6.8 and 6.1.1.4'

loop_
_geom_angle_atom_site_label_1
_geom_angle_atom_site_label_2
_geom_angle_atom_site_label_3
_geom_angle
O1 V1 N1 109.68(4)
O1 V1 N2 109.90(4)
O1 V1 N3 106.62(4)
O1 V1 N4 109.09(4)
N2 V1 N1 89.01(3)
N2 V1 N3 79.49(3)
N3 V1 N1 143.69(4)
N4 V1 N1 78.27(3)
N4 V1 N2 141.01(4)
N4 V1 N3 89.26(3)
C1 N1 V1 128.69(7)
C1 N1 C15 124.31(9)
C15 N1 V1 106.98(6)
C3 N2 V1 128.47(7)
C3 N2 C4 123.95(8)
C4 N2 V1 107.51(6)
C9 N3 V1 107.33(6)
C10 N3 V1 127.94(7)
C10 N3 C9 124.74(8)
C12 N4 V1 128.83(7)
C12 N4 C14 124.11(8)
C14 N4 V1 107.02(6)
N1 C1 C2 122.33(9)
N1 C1 C27 122.13(9)
C2 C1 C27 115.47(9)
C1 C2 H2 115.6
C1 C2 C3 128.86(9)
C3 C2 H2 115.6
N2 C3 C2 122.55(9)
N2 C3 C25 122.71(9)
C2 C3 C25 114.63(9)
N2 C4 C9 114.86(8)
C5 C4 N2 125.97(9)
C5 C4 C9 118.98(9)
C4 C5 H5 119.1
C6 C5 C4 121.73(10)
C6 C5 H5 119.1
C5 C6 C7 119.09(9)
C5 C6 C24 119.75(10)
C7 C6 C24 121.15(10)
C6 C7 C23 120.72(9)
C8 C7 C6 119.51(9)
C8 C7 C23 119.77(10)
C7 C8 H8 119.2
C7 C8 C9 121.58(9)
C9 C8 H8 119.2
C4 C9 N3 114.00(8)
C8 C9 N3 127.32(9)
C8 C9 C4 118.57(9)
N3 C10 C11 122.40(9)
N3 C10 C22 122.49(9)
C11 C10 C22 115.04(9)
C10 C11 H11 115.5
C12 C11 C10 129.02(9)
C12 C11 H11 115.5
N4 C12 C11 121.86(9)
N4 C12 C13 122.21(9)
C11 C12 C13 115.89(9)
C12 C13 H13A 109.5
C12 C13 H13B 109.5
C12 C13 H13C 109.5
H13A C13 H13B 109.5
H13A C13 H13C 109.5
H13B C13 H13C 109.5
C15 C14 N4 114.13(8)
C19 C14 N4 125.98(9)
C19 C14 C15 119.50(9)
C14 C15 N1 113.91(8)
C16 C15 N1 126.76(9)
C16 C15 C14 119.01(9)
C15 C16 H16 119.3
C17 C16 C15 121.32(10)
C17 C16 H16 119.3
C16 C17 C18 119.65(9)
C16 C17 C21 119.35(10)
C18 C17 C21 120.99(10)
C17 C18 C20 120.33(10)
C19 C18 C17 119.30(9)
C19 C18 C20 120.37(10)
C14 C19 H19 119.4
C18 C19 C14 121.12(10)
C18 C19 H19 119.4
C18 C20 H20A 109.5
C18 C20 H20B 109.5
C18 C20 H20C 109.5
H20A C20 H20B 109.5
H20A C20 H20C 109.5
H20B C20 H20C 109.5
C17 C21 H21A 109.5
C17 C21 H21B 109.5
C17 C21 H21C 109.5
H21A C21 H21B 109.5
H21A C21 H21C 109.5
H21B C21 H21C 109.5
C10 C22 H22A 109.5
C10 C22 H22B 109.5
C10 C22 H22C 109.5
H22A C22 H22B 109.5
H22A C22 H22C 109.5
H22B C22 H22C 109.5
C7 C23 H23A 109.5
C7 C23 H23B 109.5
C7 C23 H23C 109.5
H23A C23 H23B 109.5
H23A C23 H23C 109.5
H23B C23 H23C 109.5
C6 C24 H24A 109.5
C6 C24 H24B 109.5
C6 C24 H24C 109.5
H24A C24 H24B 109.5
H24A C24 H24C 109.5
H24B C24 H24C 109.5
C3 C25 H25A 109.5
C3 C25 H25B 109.5
C3 C25 H25C 109.5
H25A C25 H25B 109.5
H25A C25 H25C 109.5
H25B C25 H25C 109.5
C1 C27 H27A 109.5
C1 C27 H27B 109.5
C1 C27 H27C 109.5
H27A C27 H27B 109.5
H27A C27 H27C 109.5
H27B C27 H27C 109.5
Cl1 C1A H1AA 109.2
Cl1 C1A H1AB 109.2
Cl2 C1A Cl1 112.09(9)
Cl2 C1A H1AA 109.2
Cl2 C1A H1AB 109.2
H1AA C1A H1AB 107.9
H1AC C1A H1AD 108.1
Cl1A C1A H1AC 109.6
Cl1A C1A H1AD 109.6
Cl1A C1A Cl2A 110.3(2)
Cl2A C1A H1AC 109.6
Cl2A C1A H1AD 109.6

loop_
_geom_bond_atom_site_label_1
_geom_bond_atom_site_label_2
_geom_bond_distance
V1 O1 1.6120(8)
V1 N1 2.0344(9)
V1 N2 2.0264(9)
V1 N3 2.0271(9)
V1 N4 2.0242(9)
N1 C1 1.3331(13)
N1 C15 1.4160(12)
N2 C3 1.3388(13)
N2 C4 1.4166(13)
N3 C9 1.4205(12)
N3 C10 1.3408(12)
N4 C12 1.3309(12)
N4 C14 1.4165(12)
C1 C2 1.3999(14)
C1 C27 1.5082(15)
C2 H2 0.9500
C2 C3 1.4002(14)
C3 C25 1.5091(14)
C4 C5 1.3975(14)
C4 C9 1.4179(14)
C5 H5 0.9500
C5 C6 1.3934(15)
C6 C7 1.3987(15)
C6 C24 1.5063(15)
C7 C8 1.3966(14)
C7 C23 1.5036(15)
C8 H8 0.9500
C8 C9 1.3989(14)
C10 C11 1.4016(14)
C10 C22 1.5069(14)
C11 H11 0.9500
C11 C12 1.4007(14)
C12 C13 1.5108(14)
C13 H13A 0.9800
C13 H13B 0.9800
C13 H13C 0.9800
C14 C15 1.4087(14)
C14 C19 1.3964(13)
C15 C16 1.3972(13)
C16 H16 0.9500
C16 C17 1.3915(15)
C17 C18 1.4025(16)
C17 C21 1.5057(15)
C18 C19 1.3955(14)
C18 C20 1.5052(15)
C19 H19 0.9500
C20 H20A 0.9800
C20 H20B 0.9800
C20 H20C 0.9800
C21 H21A 0.9800
C21 H21B 0.9800
C21 H21C 0.9800
C22 H22A 0.9800
C22 H22B 0.9800
C22 H22C 0.9800
C23 H23A 0.9800
C23 H23B 0.9800
C23 H23C 0.9800
C24 H24A 0.9800
C24 H24B 0.9800
C24 H24C 0.9800
C25 H25A 0.9800
C25 H25B 0.9800
C25 H25C 0.9800
C27 H27A 0.9800
C27 H27B 0.9800
C27 H27C 0.9800
Cl1 C1A 1.7784(18)
Cl2 C1A 1.7448(17)
C1A H1AA 0.9900
C1A H1AB 0.9900
C1A H1AC 0.9900
C1A H1AD 0.9900
C1A Cl1A 1.744(4)
C1A Cl2A 1.758(4)

loop_
_geom_torsion_atom_site_label_1
_geom_torsion_atom_site_label_2
_geom_torsion_atom_site_label_3
_geom_torsion_atom_site_label_4
_geom_torsion
V1 N1 C1 C2 2.34(14)
V1 N1 C1 C27 -174.60(7)
V1 N1 C15 C14 30.39(10)
V1 N1 C15 C16 -142.96(9)
V1 N2 C3 C2 -3.23(14)
V1 N2 C3 C25 172.72(7)
V1 N2 C4 C5 147.88(9)
V1 N2 C4 C9 -27.14(10)
V1 N3 C9 C4 29.88(10)
V1 N3 C9 C8 -146.27(9)
V1 N3 C10 C11 -7.51(15)
V1 N3 C10 C22 175.83(8)
V1 N4 C12 C11 -8.97(15)
V1 N4 C12 C13 168.53(7)
V1 N4 C14 C15 -31.24(10)
V1 N4 C14 C19 141.50(9)
N1 C1 C2 C3 -2.76(17)
N1 C15 C16 C17 174.92(10)
N2 C4 C5 C6 179.55(10)
N2 C4 C9 N3 -1.86(12)
N2 C4 C9 C8 174.66(9)
N3 C10 C11 C12 4.43(18)
N4 C14 C15 N1 0.45(12)
N4 C14 C15 C16 174.35(9)
N4 C14 C19 C18 -175.40(9)
C1 N1 C15 C14 -147.77(9)
C1 N1 C15 C16 38.89(15)
C1 C2 C3 N2 3.23(17)
C1 C2 C3 C25 -173.03(10)
C3 N2 C4 C5 -34.94(15)
C3 N2 C4 C9 150.04(9)
C4 N2 C3 C2 -179.79(9)
C4 N2 C3 C25 -3.84(15)
C4 C5 C6 C7 6.58(16)
C4 C5 C6 C24 -172.27(10)
C5 C4 C9 N3 -177.25(9)
C5 C4 C9 C8 -0.74(14)
C5 C6 C7 C8 -1.13(16)
C5 C6 C7 C23 179.06(10)
C6 C7 C8 C9 -5.24(16)
C7 C8 C9 N3 -177.87(10)
C7 C8 C9 C4 6.14(15)
C9 N3 C10 C11 172.98(9)
C9 N3 C10 C22 -3.67(16)
C9 C4 C5 C6 -5.62(15)
C10 N3 C9 C4 -150.52(10)
C10 N3 C9 C8 33.33(16)
C10 C11 C12 N4 4.15(17)
C10 C11 C12 C13 -173.50(10)
C12 N4 C14 C15 146.53(10)
C12 N4 C14 C19 -40.73(15)
C14 N4 C12 C11 173.76(9)
C14 N4 C12 C13 -8.74(15)
C14 C15 C16 C17 1.88(15)
C15 N1 C1 C2 -179.92(9)
C15 N1 C1 C27 3.15(15)
C15 C14 C19 C18 -3.02(15)
C15 C16 C17 C18 -2.96(15)
C15 C16 C17 C21 175.70(10)
C16 C17 C18 C19 1.04(15)
C16 C17 C18 C20 -178.78(10)
C17 C18 C19 C14 1.94(15)
C19 C14 C15 N1 -172.80(9)
C19 C14 C15 C16 1.10(14)
C20 C18 C19 C14 -178.24(10)
C21 C17 C18 C19 -177.60(10)
C21 C17 C18 C20 2.58(15)
C22 C10 C11 C12 -178.68(11)
C23 C7 C8 C9 174.57(10)
C24 C6 C7 C8 177.70(11)
C24 C6 C7 C23 -2.10(17)
C27 C1 C2 C3 174.36(10)
